data_7707783
loop_
_publ_author_name
'Savchuk, Mariia'
'Vertueux, Steven'
'Cauchy, Thomas'
'Loumaigne, Matthieu'
'Zinna, Francesco'
'Di Bari, Lorenzo'
'Zigon, Nicolas'
'Avarvari, Narcis'

_publ_section_title
;
 Schiff-base [4]helicene Zn(II) complexes as chiral emitters.
;
_journal_issue 30
_journal_name_full 'Dalton transactions (Cambridge, England : 2003)'
_journal_page_first 10533
_journal_page_last 10539
_journal_paper_doi 10.1039/d1dt01752g
_journal_volume 50
_journal_year 2021
_chemical_formula_moiety 'C19 H11 N O, C H4 O'
_chemical_formula_sum 'C20 H15 N O2'
_chemical_formula_weight 301.33
_space_group_crystal_system monoclinic
_space_group_IT_number 14
_space_group_name_Hall '-P 2yn'
_space_group_name_H-M_alt 'P 1 21/n 1'
_atom_sites_solution_hydrogens difmap
_atom_sites_solution_primary dual
_audit_creation_date 2021-01-26
_audit_creation_method SHELXL2018/3
_audit_update_record
;
2021-04-29 deposited with the CCDC.	2021-06-24 downloaded from the CCDC.
;
_cell_angle_alpha 90.0
_cell_angle_beta 109.066(2)
_cell_angle_gamma 90.0
_cell_formula_units_Z 4
_cell_length_a 10.7403(2)
_cell_length_b 10.84250(16)
_cell_length_c 13.7128(3)
_cell_measurement_reflns_used 6556
_cell_measurement_temperature 150.00
_cell_measurement_theta_max 76.1990
_cell_measurement_theta_min 4.3190
_cell_volume 1509.28(5)
_computing_cell_refinement 'CrysAlisPro 1.171.38.46 (Rigaku OD, 2015)'
_computing_data_collection 'CrysAlisPro 1.171.38.46 (Rigaku OD, 2015)'
_computing_data_reduction 'CrysAlisPro 1.171.38.46 (Rigaku OD, 2015)'
_computing_molecular_graphics 'Olex2 (Dolomanov et al., 2009)'
_computing_publication_material 'Olex2 (Dolomanov et al., 2009)'
_computing_structure_refinement 'ShelXL (Sheldrick, 2015)'
_computing_structure_solution 'ShelXT (Sheldrick, 2015)'
_diffrn_ambient_environment N~2~
_diffrn_ambient_temperature 150.00
_diffrn_detector 'CCD plate'
_diffrn_detector_area_resol_mean 5.1990
_diffrn_detector_type AtlasS2
_diffrn_measured_fraction_theta_full 1.000
_diffrn_measured_fraction_theta_max 0.999
_diffrn_measurement_details
;
List of Runs (angles in degrees, time in seconds):

  # Type    Start    End  Width  t~exp~   \w     \q     \k     \f   Frames
#--------------------------------------------------------------------------
  1  \w    -62.00  32.00   1.00    1.00    --  -43.24  19.00  90.00   94
  2  \w      5.00  34.00   1.00    1.00    --   43.24-125.00-150.00   29
  3  \w     31.00 108.00   1.00    2.97    --  111.00 -94.00 -90.00   77
  4  \w     89.00 116.00   1.00    2.97    --  111.00 -61.00 -90.00   27
  5  \w     76.00 125.00   1.00    2.97    --  111.00 -30.00 -90.00   49
  6  \w    122.00 156.00   1.00    2.97    --  111.00  45.00   0.00   34
  7  \w    127.00 156.00   1.00    2.97    --  111.00  77.00   0.00   29
  8  \w    131.00 156.00   1.00    2.97    --  111.00  77.00  60.00   25
  9  \w    120.00 155.00   1.00    2.97    --  111.00  30.00  90.00   35
 10  \w     95.00 158.00   1.00    2.97    --  111.00  61.00 -30.00   63
 11  \w    126.00 153.00   1.00    2.97    --  111.00  45.00 -60.00   27
 12  \w    120.00 151.00   1.00    2.97    --  111.00  45.00-150.00   31
 13  \w     99.00 134.00   1.00    2.97    --  111.00  45.00-180.00   35
 14  \w     90.00 115.00   1.00    2.97    --  111.00  45.00-150.00   25
 15  \w     99.00 124.00   1.00    2.97    --  111.00  45.00 -90.00   25
 16  \w     99.00 152.00   1.00    2.97    --  111.00  77.00 -60.00   53
 17  \w     92.00 117.00   1.00    2.97    --  111.00  45.00 -60.00   25
 18  \w     97.00 129.00   1.00    2.97    --  111.00 125.00-120.00   32
 19  \w     86.00 145.00   1.00    2.97    --  111.00  77.00  90.00   59
 20  \w     90.00 126.00   1.00    2.97    --  111.00  45.00 150.00   36
 21  \w     66.00 108.00   1.00    2.97    --  111.00 -94.00 -30.00   42
 22  \w     47.00  72.00   1.00    2.97    --  111.00 -61.00 -90.00   25
 23  \w     37.00  74.00   1.00    2.97    --  111.00 -94.00-120.00   37
 24  \w     40.00  66.00   1.00    2.97    --  111.00-125.00-180.00   26
 25  \w   -113.00 -21.00   1.00    1.00    --  -43.24 -38.00 -90.00   92
;
_diffrn_measurement_device 'four-circle diffractometer'
_diffrn_measurement_device_type 'SuperNova (Cu) X-ray Source'
_diffrn_measurement_method '\w scans'
_diffrn_orient_matrix_type 'CrysAlisPro convention (1999,Acta A55,543-557)'
_diffrn_orient_matrix_UB_11 -0.1247159000
_diffrn_orient_matrix_UB_12 -0.0808611000
_diffrn_orient_matrix_UB_13 -0.0349622000
_diffrn_orient_matrix_UB_21 -0.0681872000
_diffrn_orient_matrix_UB_22 0.0879040000
_diffrn_orient_matrix_UB_23 0.0549949000
_diffrn_orient_matrix_UB_31 -0.0531554000
_diffrn_orient_matrix_UB_32 0.0769718000
_diffrn_orient_matrix_UB_33 -0.0994187000
_diffrn_radiation_monochromator mirror
_diffrn_radiation_probe x-ray
_diffrn_radiation_type 'Cu K\a'
_diffrn_radiation_wavelength 1.54184
_diffrn_reflns_av_R_equivalents 0.0201
_diffrn_reflns_av_unetI/netI 0.0206
_diffrn_reflns_Laue_measured_fraction_full 1.000
_diffrn_reflns_Laue_measured_fraction_max 0.999
_diffrn_reflns_limit_h_max 13
_diffrn_reflns_limit_h_min -13
_diffrn_reflns_limit_k_max 13
_diffrn_reflns_limit_k_min -13
_diffrn_reflns_limit_l_max 16
_diffrn_reflns_limit_l_min -17
_diffrn_reflns_number 9899
_diffrn_reflns_point_group_measured_fraction_full 1.000
_diffrn_reflns_point_group_measured_fraction_max 0.999
_diffrn_reflns_theta_full 67.684
_diffrn_reflns_theta_max 76.461
_diffrn_reflns_theta_min 4.572
_diffrn_source 'micro-focus sealed X-ray tube'
_diffrn_source_type 'SuperNova (Cu) X-ray Source'
_exptl_absorpt_coefficient_mu 0.686
_exptl_absorpt_correction_T_max 1.00000
_exptl_absorpt_correction_T_min 0.91167
_exptl_absorpt_correction_type multi-scan
_exptl_absorpt_process_details
;
CrysAlisPro 1.171.38.46 (Rigaku Oxford Diffraction, 2015)
Empirical absorption correction using spherical harmonics,
 implemented in SCALE3 ABSPACK scaling algorithm.
;
_exptl_crystal_colour 'light yellow'
_exptl_crystal_colour_modifier light
_exptl_crystal_colour_primary yellow
_exptl_crystal_density_diffrn 1.326
_exptl_crystal_description block
_exptl_crystal_F_000 632
_exptl_crystal_preparation 'diffusion of MeOH in CHCl3'
_exptl_crystal_recrystallization_method 'diffusion of MeOH in CHCl3'
_exptl_crystal_size_max 0.25
_exptl_crystal_size_mid 0.2
_exptl_crystal_size_min 0.15
_refine_diff_density_max 0.175
_refine_diff_density_min -0.208
_refine_diff_density_rms 0.045
_refine_ls_extinction_method none
_refine_ls_goodness_of_fit_ref 1.055
_refine_ls_hydrogen_treatment refall
_refine_ls_matrix_type full
_refine_ls_number_parameters 268
_refine_ls_number_reflns 3167
_refine_ls_number_restraints 0
_refine_ls_restrained_S_all 1.055
_refine_ls_R_factor_all 0.0397
_refine_ls_R_factor_gt 0.0370
_refine_ls_shift/su_max 0.000
_refine_ls_shift/su_mean 0.000
_refine_ls_structure_factor_coef Fsqd
_refine_ls_weighting_details 'w=1/[\s^2^(Fo^2^)+(0.0585P)^2^+0.2802P] where P=(Fo^2^+2Fc^2^)/3'
_refine_ls_weighting_scheme calc
_refine_ls_wR_factor_gt 0.0986
_refine_ls_wR_factor_ref 0.1021
_reflns_Friedel_coverage 0.000
_reflns_number_gt 2939
_reflns_number_total 3167
_reflns_threshold_expression 'I > 2\s(I)'
_cod_data_source_file d1dt01752g2.cif
_cod_data_source_block exp_1123_a
_cod_depositor_comments 'Adding full bibliography for 7707781--7707784.cif.'
_cod_original_cell_volume 1509.27(5)
_cod_original_sg_symbol_H-M 'P 21/n'
_cod_database_code 7707783
_shelx_shelxl_version_number 2018/3
_chemical_oxdiff_formula 'C19 O1 N1 H11'
_shelx_space_group_comment
;
The symmetry employed for this shelxl refinement is uniquely defined
by the following loop, which should always be used as a source of
symmetry information in preference to the above space-group names.
They are only intended as comments.
;
_cell_oxdiff_angle_alpha 90.033(3)
_cell_oxdiff_angle_beta 109.074(3)
_cell_oxdiff_angle_gamma 89.987(3)
_cell_oxdiff_length_a 10.7415(4)
_cell_oxdiff_length_b 10.8420(4)
_cell_oxdiff_length_c 13.7125(5)
_cell_oxdiff_measurement_reflns_used 6556
_cell_oxdiff_volume 1509.27(9)
_shelx_estimated_absorpt_t_max 0.904
_shelx_estimated_absorpt_t_min 0.847
_reflns_odcompleteness_completeness 98.70
_reflns_odcompleteness_iscentric 1
_reflns_odcompleteness_theta 77.17
_olex2_refinement_description
;
;

loop_
_space_group_symop_operation_xyz
'x, y, z'
'-x+1/2, y+1/2, -z+1/2'
'-x, -y, -z'
'x-1/2, -y-1/2, z-1/2'

loop_
_atom_site_label
_atom_site_type_symbol
_atom_site_fract_x
_atom_site_fract_y
_atom_site_fract_z
_atom_site_U_iso_or_equiv
_atom_site_adp_type
_atom_site_occupancy
_atom_site_site_symmetry_order
_atom_site_calc_flag
_atom_site_refinement_flags_posn
_atom_site_refinement_flags_adp
_atom_site_refinement_flags_occupancy
_atom_site_disorder_assembly
_atom_site_disorder_group
O1 O 0.36611(7) 0.36959(8) 0.70916(6) 0.0349(2) Uani 1 1 d . . . . .
H1 H 0.3487(17) 0.3256(17) 0.6487(15) 0.054(4) Uiso 1 1 d . . . . .
O2 O 0.31087(9) 0.23786(8) 0.53671(6) 0.0395(2) Uani 1 1 d . . . . .
H2A H 0.2635(19) 0.1798(18) 0.5424(14) 0.057(5) Uiso 1 1 d . . . . .
N1 N 0.34697(10) 0.56167(10) 0.90713(8) 0.0394(2) Uani 1 1 d . . . . .
C10 C 0.80433(9) 0.42773(9) 0.67168(8) 0.0251(2) Uani 1 1 d . . . . .
C14 C 0.70685(10) 0.44680(8) 0.72339(7) 0.0243(2) Uani 1 1 d . . . . .
C6 C 0.77525(10) 0.37919(9) 0.56776(8) 0.0251(2) Uani 1 1 d . . . . .
C18 C 0.58049(10) 0.39182(9) 0.69162(7) 0.0250(2) Uani 1 1 d . . . . .
H18 H 0.5545(13) 0.3310(12) 0.6371(10) 0.028(3) Uiso 1 1 d . . . . .
C1 C 0.64702(10) 0.36753(10) 0.49475(8) 0.0281(2) Uani 1 1 d . . . . .
H1A H 0.5711(13) 0.3993(13) 0.5111(11) 0.032(3) Uiso 1 1 d . . . . .
C13 C 0.74223(10) 0.51995(9) 0.81520(8) 0.0282(2) Uani 1 1 d . . . . .
C16 C 0.52145(10) 0.49996(10) 0.82424(8) 0.0291(2) Uani 1 1 d . . . . .
C17 C 0.48838(10) 0.41826(10) 0.73910(8) 0.0272(2) Uani 1 1 d . . . . .
C5 C 0.88239(10) 0.34893(10) 0.53166(9) 0.0300(2) Uani 1 1 d . . . . .
C9 C 0.93566(10) 0.46232(10) 0.72579(9) 0.0306(2) Uani 1 1 d . . . . .
C15 C 0.64759(11) 0.54697(10) 0.86252(8) 0.0303(2) Uani 1 1 d . . . . .
H15 H 0.6750(14) 0.5970(14) 0.9236(12) 0.037(3) Uiso 1 1 d . . . . .
C19 C 0.42379(11) 0.53295(10) 0.87024(8) 0.0328(2) Uani 1 1 d . . . . .
C4 C 0.85749(12) 0.29747(11) 0.43261(10) 0.0367(3) Uani 1 1 d . . . . .
C2 C 0.62596(12) 0.31868(11) 0.39810(9) 0.0341(2) Uani 1 1 d . . . . .
H2 H 0.5349(16) 0.3126(14) 0.3501(12) 0.043(4) Uiso 1 1 d . . . . .
C7 C 1.01432(11) 0.37679(11) 0.59366(10) 0.0367(3) Uani 1 1 d . . . . .
H7 H 1.0854(17) 0.3579(16) 0.5684(13) 0.052(4) Uiso 1 1 d . . . . .
C11 C 0.96883(11) 0.52704(11) 0.82168(10) 0.0375(3) Uani 1 1 d . . . . .
H11 H 1.0633(16) 0.5502(14) 0.8559(12) 0.046(4) Uiso 1 1 d . . . . .
C8 C 1.03906(11) 0.43530(11) 0.68472(10) 0.0367(3) Uani 1 1 d . . . . .
H8 H 1.1281(16) 0.4608(15) 0.7251(13) 0.047(4) Uiso 1 1 d . . . . .
C3 C 0.73215(13) 0.28038(11) 0.36715(9) 0.0386(3) Uani 1 1 d . . . . .
H3 H 0.7166(15) 0.2451(15) 0.3003(12) 0.042(4) Uiso 1 1 d . . . . .
C12 C 0.87532(11) 0.55987(10) 0.86259(9) 0.0351(3) Uani 1 1 d . . . . .
H12 H 0.8973(15) 0.6085(15) 0.9262(13) 0.045(4) Uiso 1 1 d . . . . .
C20 C 0.27805(17) 0.27891(13) 0.43492(10) 0.0480(3) Uani 1 1 d . . . . .
H20A H 0.316(3) 0.221(3) 0.396(2) 0.130(11) Uiso 1 1 d . . . . .
H20B H 0.190(3) 0.286(3) 0.403(2) 0.113(9) Uiso 1 1 d . . . . .
H20C H 0.3237(18) 0.3528(19) 0.4306(14) 0.060(5) Uiso 1 1 d . . . . .
H4 H 0.9364(16) 0.2765(15) 0.4122(13) 0.048(4) Uiso 1 1 d . . . . .

loop_
_atom_site_aniso_label
_atom_site_aniso_U_11
_atom_site_aniso_U_22
_atom_site_aniso_U_33
_atom_site_aniso_U_23
_atom_site_aniso_U_13
_atom_site_aniso_U_12
O1 0.0271(4) 0.0493(5) 0.0323(4) -0.0057(3) 0.0151(3) -0.0062(3)
O2 0.0437(5) 0.0420(5) 0.0307(4) 0.0011(3) 0.0090(3) -0.0145(4)
N1 0.0424(5) 0.0455(6) 0.0350(5) -0.0011(4) 0.0191(4) 0.0085(4)
C10 0.0242(5) 0.0215(4) 0.0299(5) 0.0025(4) 0.0093(4) 0.0007(3)
C14 0.0265(5) 0.0216(4) 0.0250(5) 0.0019(3) 0.0085(4) 0.0017(3)
C6 0.0268(5) 0.0213(4) 0.0297(5) 0.0033(3) 0.0129(4) 0.0013(3)
C18 0.0261(5) 0.0263(5) 0.0231(4) -0.0005(4) 0.0086(4) -0.0003(4)
C1 0.0298(5) 0.0294(5) 0.0277(5) 0.0014(4) 0.0130(4) 0.0008(4)
C13 0.0320(5) 0.0239(5) 0.0284(5) -0.0005(4) 0.0092(4) -0.0016(4)
C16 0.0342(5) 0.0298(5) 0.0263(5) 0.0016(4) 0.0139(4) 0.0043(4)
C17 0.0274(5) 0.0303(5) 0.0253(5) 0.0017(4) 0.0104(4) -0.0001(4)
C5 0.0309(5) 0.0256(5) 0.0382(6) 0.0038(4) 0.0177(4) 0.0023(4)
C9 0.0259(5) 0.0276(5) 0.0370(6) 0.0021(4) 0.0086(4) -0.0006(4)
C15 0.0393(6) 0.0260(5) 0.0263(5) -0.0026(4) 0.0116(4) 0.0007(4)
C19 0.0390(6) 0.0337(5) 0.0277(5) 0.0006(4) 0.0135(4) 0.0043(4)
C4 0.0427(6) 0.0337(6) 0.0435(6) -0.0007(5) 0.0277(5) 0.0021(5)
C2 0.0383(6) 0.0371(6) 0.0287(5) -0.0002(4) 0.0135(4) -0.0024(4)
C7 0.0285(5) 0.0359(6) 0.0513(7) 0.0043(5) 0.0208(5) 0.0038(4)
C11 0.0292(5) 0.0376(6) 0.0412(6) -0.0036(5) 0.0053(5) -0.0075(4)
C8 0.0235(5) 0.0366(6) 0.0498(7) 0.0037(5) 0.0117(5) -0.0005(4)
C3 0.0509(7) 0.0381(6) 0.0341(6) -0.0046(5) 0.0238(5) -0.0026(5)
C12 0.0366(6) 0.0320(5) 0.0329(6) -0.0065(4) 0.0061(5) -0.0070(4)
C20 0.0620(9) 0.0426(7) 0.0316(6) 0.0053(5) 0.0045(6) -0.0142(6)

loop_
_atom_type_symbol
_atom_type_description
_atom_type_scat_dispersion_real
_atom_type_scat_dispersion_imag
_atom_type_scat_source
C C 0.0181 0.0091 'International Tables Vol C Tables 4.2.6.8 and 6.1.1.4'
H H 0.0000 0.0000 'International Tables Vol C Tables 4.2.6.8 and 6.1.1.4'
N N 0.0311 0.0180 'International Tables Vol C Tables 4.2.6.8 and 6.1.1.4'
O O 0.0492 0.0322 'International Tables Vol C Tables 4.2.6.8 and 6.1.1.4'

loop_
_geom_angle_atom_site_label_1
_geom_angle_atom_site_label_2
_geom_angle_atom_site_label_3
_geom_angle
_geom_angle_site_symmetry_1
_geom_angle_site_symmetry_3
_geom_angle_publ_flag
C17 O1 H1 111.6(11) . . ?
C20 O2 H2A 112.0(13) . . ?
C9 C10 C6 117.94(9) . . ?
C9 C10 C14 117.33(9) . . ?
C6 C10 C14 124.70(9) . . ?
C18 C14 C13 117.20(9) . . ?
C18 C14 C10 124.02(9) . . ?
C13 C14 C10 118.69(9) . . ?
C1 C6 C5 116.11(9) . . ?
C1 C6 C10 124.88(9) . . ?
C5 C6 C10 118.83(9) . . ?
C17 C18 C14 122.04(9) . . ?
C17 C18 H18 115.9(8) . . ?
C14 C18 H18 122.1(8) . . ?
C2 C1 C6 122.02(10) . . ?
C2 C1 H1A 118.1(8) . . ?
C6 C1 H1A 119.8(8) . . ?
C15 C13 C14 119.89(9) . . ?
C15 C13 C12 119.59(10) . . ?
C14 C13 C12 120.42(10) . . ?
C15 C16 C17 119.70(9) . . ?
C15 C16 C19 120.55(10) . . ?
C17 C16 C19 119.75(10) . . ?
O1 C17 C18 123.48(9) . . ?
O1 C17 C16 116.94(9) . . ?
C18 C17 C16 119.58(9) . . ?
C4 C5 C7 119.77(10) . . ?
C4 C5 C6 120.17(10) . . ?
C7 C5 C6 119.97(10) . . ?
C10 C9 C11 121.29(10) . . ?
C10 C9 C8 120.62(10) . . ?
C11 C9 C8 118.08(10) . . ?
C16 C15 C13 121.05(9) . . ?
C16 C15 H15 121.6(8) . . ?
C13 C15 H15 117.3(8) . . ?
N1 C19 C16 178.58(13) . . ?
C3 C4 C5 121.53(10) . . ?
C3 C4 H4 121.9(10) . . ?
C5 C4 H4 116.6(10) . . ?
C1 C2 C3 120.74(11) . . ?
C1 C2 H2 118.9(9) . . ?
C3 C2 H2 120.3(9) . . ?
C8 C7 C5 120.58(10) . . ?
C8 C7 H7 119.8(10) . . ?
C5 C7 H7 119.5(10) . . ?
C12 C11 C9 121.11(10) . . ?
C12 C11 H11 121.1(9) . . ?
C9 C11 H11 117.7(9) . . ?
C7 C8 C9 121.20(10) . . ?
C7 C8 H8 121.3(9) . . ?
C9 C8 H8 117.5(9) . . ?
C4 C3 C2 119.04(11) . . ?
C4 C3 H3 120.7(9) . . ?
C2 C3 H3 120.3(9) . . ?
C11 C12 C13 120.05(10) . . ?
C11 C12 H12 121.1(9) . . ?
C13 C12 H12 118.8(9) . . ?
O2 C20 H20A 109.1(18) . . ?
O2 C20 H20B 113.0(18) . . ?
H20A C20 H20B 110(3) . . ?
O2 C20 H20C 111.3(11) . . ?
H20A C20 H20C 101(2) . . ?
H20B C20 H20C 112(2) . . ?

loop_
_geom_bond_atom_site_label_1
_geom_bond_atom_site_label_2
_geom_bond_distance
_geom_bond_site_symmetry_2
_geom_bond_publ_flag
O1 C17 1.3489(13) . ?
O1 H1 0.921(19) . ?
O2 C20 1.3961(15) . ?
O2 H2A 0.83(2) . ?
N1 C19 1.1430(15) . ?
C10 C9 1.4131(14) . ?
C10 C6 1.4542(14) . ?
C10 C14 1.4583(13) . ?
C14 C18 1.4145(14) . ?
C14 C13 1.4303(14) . ?
C6 C1 1.4193(15) . ?
C6 C5 1.4315(14) . ?
C18 C17 1.3805(14) . ?
C18 H18 0.967(14) . ?
C1 C2 1.3756(15) . ?
C1 H1A 0.976(14) . ?
C13 C15 1.4039(15) . ?
C13 C12 1.4304(15) . ?
C16 C15 1.3806(16) . ?
C16 C17 1.4152(15) . ?
C16 C19 1.4348(14) . ?
C5 C4 1.4108(16) . ?
C5 C7 1.4265(16) . ?
C9 C11 1.4291(17) . ?
C9 C8 1.4299(15) . ?
C15 H15 0.961(16) . ?
C4 C3 1.3648(19) . ?
C4 H4 1.002(16) . ?
C2 C3 1.4034(17) . ?
C2 H2 0.986(16) . ?
C7 C8 1.3475(19) . ?
C7 H7 0.958(17) . ?
C11 C12 1.3485(17) . ?
C11 H11 1.000(16) . ?
C8 H8 0.976(17) . ?
C3 H3 0.957(16) . ?
C12 H12 0.980(17) . ?
C20 H20A 0.99(3) . ?
C20 H20B 0.91(3) . ?
C20 H20C 0.95(2) . ?
